data_4030105
loop_
_publ_author_name
'Zhou, Rong'
'Yang, Changjiang'
'Liu, Yiyi'
'Li, Ruifeng'
'He, Zhengjie'

_publ_section_title
;
 Diastereoselective Synthesis of Functionalized Spirocyclopropyl Oxindoles
 via P(NMe2)3-Mediated Reductive Cyclopropanation.
;
_journal_issue 21
_journal_name_full 'The Journal of organic chemistry'
_journal_page_first 10709
_journal_paper_doi 10.1021/jo502106c
_journal_volume 79
_journal_year 2014
_chemical_formula_sum 'C33 H27 N O4'
_chemical_formula_weight 501.56
_chemical_name_systematic
; 
 ? 
;
_space_group_IT_number 2
_symmetry_cell_setting triclinic
_symmetry_space_group_name_Hall '-P 1'
_symmetry_space_group_name_H-M 'P -1'
_atom_sites_solution_hydrogens geom
_atom_sites_solution_primary direct
_atom_sites_solution_secondary difmap
_audit_creation_method SHELXL-97
_cell_angle_alpha 77.10(3)
_cell_angle_beta 72.29(3)
_cell_angle_gamma 86.66(3)
_cell_formula_units_Z 2
_cell_length_a 8.8451(18)
_cell_length_b 11.663(2)
_cell_length_c 13.734(3)
_cell_measurement_reflns_used 3160
_cell_measurement_temperature 293(2)
_cell_measurement_theta_max 27.8505
_cell_measurement_theta_min 2.1254
_cell_volume 1315.5(5)
_computing_cell_refinement crystalclear
_computing_data_collection crystalclear
_computing_data_reduction crystalclear
_computing_molecular_graphics 'Bruker SHELXTL'
_computing_publication_material 'Bruker SHELXTL'
_computing_structure_refinement 'SHELXL-97 (Sheldrick, 1997)'
_computing_structure_solution 'SHELXS-97 (Sheldrick, 1990)'
_diffrn_ambient_temperature 293(2)
_diffrn_measured_fraction_theta_full 0.993
_diffrn_measured_fraction_theta_max 0.993
_diffrn_measurement_device_type 'rigaku saturn'
_diffrn_measurement_method '\w scans'
_diffrn_radiation_monochromator confocal
_diffrn_radiation_source 'rotating anode'
_diffrn_radiation_type MoK\a
_diffrn_radiation_wavelength 0.71073
_diffrn_reflns_av_R_equivalents 0.0378
_diffrn_reflns_av_sigmaI/netI 0.0564
_diffrn_reflns_limit_h_max 11
_diffrn_reflns_limit_h_min -11
_diffrn_reflns_limit_k_max 15
_diffrn_reflns_limit_k_min -15
_diffrn_reflns_limit_l_max 17
_diffrn_reflns_limit_l_min -18
_diffrn_reflns_number 16746
_diffrn_reflns_theta_full 27.87
_diffrn_reflns_theta_max 27.87
_diffrn_reflns_theta_min 1.59
_diffrn_standards_decay_% 0
_diffrn_standards_interval_count 0
_diffrn_standards_interval_time 0
_diffrn_standards_number 0
_exptl_absorpt_coefficient_mu 0.083
_exptl_absorpt_correction_T_max 0.9901
_exptl_absorpt_correction_T_min 0.9836
_exptl_absorpt_correction_type multi-scan
_exptl_absorpt_process_details crystalclear
_exptl_crystal_density_diffrn 1.266
_exptl_crystal_density_method 'not measured'
_exptl_crystal_F_000 528
_exptl_crystal_size_max 0.20
_exptl_crystal_size_mid 0.18
_exptl_crystal_size_min 0.12
_refine_diff_density_max 0.195
_refine_diff_density_min -0.179
_refine_diff_density_rms 0.037
_refine_ls_extinction_coef 0.068(4)
_refine_ls_extinction_expression Fc^*^=kFc[1+0.001xFc^2^\l^3^/sin(2\q)]^-1/4^
_refine_ls_extinction_method SHELXL
_refine_ls_goodness_of_fit_ref 1.022
_refine_ls_hydrogen_treatment constr
_refine_ls_matrix_type full
_refine_ls_number_parameters 345
_refine_ls_number_reflns 6230
_refine_ls_number_restraints 0
_refine_ls_restrained_S_all 1.022
_refine_ls_R_factor_all 0.0858
_refine_ls_R_factor_gt 0.0464
_refine_ls_shift/su_max 0.001
_refine_ls_shift/su_mean 0.000
_refine_ls_structure_factor_coef Fsqd
_refine_ls_weighting_details 'calc w=1/[\s^2^(Fo^2^)+(0.0485P)^2^+0.0000P] where P=(Fo^2^+2Fc^2^)/3'
_refine_ls_weighting_scheme calc
_refine_ls_wR_factor_gt 0.0987
_refine_ls_wR_factor_ref 0.1109
_reflns_number_gt 3443
_reflns_number_total 6230
_reflns_threshold_expression >2sigma(I)
_cod_data_source_file jo502106c_si_001.cif
_cod_data_source_block shelxl
_cod_depositor_comments
;
The following automatic conversions were performed:

'_symmetry_cell_setting' value 'Triclinic' changed to 'triclinic'
according to
/home/saulius/struct/COD-crude-data--automatic-downloads/rss-feeds/ACS/lib/dictionaries/cif_core.dic
dictionary named 'cif_core.dic' version 2.4.2 from
2011-04-26.

'_exptl_absorpt_correction_type' value 'MULTI-SCAN'
changed to 'multi-scan' according to
/home/saulius/struct/COD-crude-data--automatic-downloads/rss-feeds/ACS/lib/dictionaries/cif_core.dic
dictionary named 'cif_core.dic' version 2.4.2 from
2011-04-26.

'_refine_ls_hydrogen_treatment' value 'CONSTR' changed
to 'constr' according to
/home/saulius/struct/COD-crude-data--automatic-downloads/rss-feeds/ACS/lib/dictionaries/cif_core.dic
dictionary named 'cif_core.dic' version 2.4.2 from 2011-04-26.

Automatic conversion script
Id: cif_fix_values 2827 2014-09-09 07:05:25Z andrius 

 Adding full bibliography for 4030104--4030105.cif.
;
_cod_original_sg_symbol_H-M P-1
_cod_database_code 4030105

loop_
_symmetry_equiv_pos_as_xyz
'x, y, z'
'-x, -y, -z'

loop_
_atom_site_label
_atom_site_type_symbol
_atom_site_fract_x
_atom_site_fract_y
_atom_site_fract_z
_atom_site_U_iso_or_equiv
_atom_site_adp_type
_atom_site_occupancy
_atom_site_symmetry_multiplicity
_atom_site_calc_flag
_atom_site_refinement_flags
O1 O 0.52981(13) 0.45068(10) 0.14778(8) 0.0531(3) Uani 1 1 d .
O2 O 0.97434(13) 0.57502(10) 0.27389(9) 0.0556(3) Uani 1 1 d .
O3 O 0.40795(14) 0.43057(12) 0.39842(10) 0.0714(4) Uani 1 1 d .
O4 O 0.48566(12) 0.26280(9) 0.34547(8) 0.0507(3) Uani 1 1 d .
N1 N 0.75980(14) 0.37394(10) 0.05337(9) 0.0406(3) Uani 1 1 d .
C1 C 0.91549(17) 0.35521(12) 0.05999(11) 0.0376(3) Uani 1 1 d .
C2 C 1.04169(19) 0.31303(13) -0.00886(12) 0.0473(4) Uani 1 1 d .
H2 H 1.0306 0.2923 -0.0679 0.057 Uiso 1 1 calc R
C3 C 1.18636(19) 0.30220(13) 0.01221(13) 0.0518(4) Uani 1 1 d .
H3 H 1.2741 0.2751 -0.0339 0.062 Uiso 1 1 calc R
C4 C 1.20112(18) 0.33114(13) 0.10074(13) 0.0480(4) Uani 1 1 d .
H4 H 1.2989 0.3237 0.1136 0.058 Uiso 1 1 calc R
C5 C 1.07184(17) 0.37124(12) 0.17093(12) 0.0425(4) Uani 1 1 d .
H5 H 1.0821 0.3886 0.2315 0.051 Uiso 1 1 calc R
C6 C 0.92762(16) 0.38522(12) 0.15021(11) 0.0358(3) Uani 1 1 d .
C7 C 0.76750(16) 0.42574(12) 0.20497(11) 0.0367(3) Uani 1 1 d .
C8 C 0.66721(18) 0.41944(13) 0.13472(12) 0.0400(4) Uani 1 1 d .
C9 C 0.7075(2) 0.36329(13) -0.03531(12) 0.0480(4) Uani 1 1 d .
H9A H 0.7795 0.4087 -0.0988 0.058 Uiso 1 1 calc R
H9B H 0.6032 0.3980 -0.0272 0.058 Uiso 1 1 calc R
C10 C 0.69898(18) 0.23929(13) -0.04881(12) 0.0440(4) Uani 1 1 d .
C11 C 0.7278(2) 0.14077(15) 0.01977(15) 0.0668(5) Uani 1 1 d .
H11 H 0.7473 0.1491 0.0807 0.080 Uiso 1 1 calc R
C12 C 0.7281(3) 0.02977(17) -0.00058(18) 0.0896(7) Uani 1 1 d .
H12 H 0.7498 -0.0356 0.0458 0.107 Uiso 1 1 calc R
C13 C 0.6966(3) 0.0160(2) -0.0885(2) 0.0934(8) Uani 1 1 d .
H13 H 0.6967 -0.0585 -0.1022 0.112 Uiso 1 1 calc R
C14 C 0.6649(3) 0.11229(19) -0.15612(16) 0.0783(6) Uani 1 1 d .
H14 H 0.6422 0.1029 -0.2157 0.094 Uiso 1 1 calc R
C15 C 0.6663(2) 0.22381(16) -0.13727(13) 0.0582(5) Uani 1 1 d .
H15 H 0.6451 0.2887 -0.1844 0.070 Uiso 1 1 calc R
C16 C 0.72160(17) 0.52530(12) 0.26479(11) 0.0405(4) Uani 1 1 d .
H16 H 0.6271 0.5674 0.2536 0.049 Uiso 1 1 calc R
C17 C 0.83763(18) 0.60351(13) 0.27847(11) 0.0412(4) Uani 1 1 d .
C18 C 0.77869(18) 0.72130(13) 0.29652(11) 0.0403(4) Uani 1 1 d .
C19 C 0.62144(19) 0.73863(14) 0.35021(12) 0.0511(4) Uani 1 1 d .
H19 H 0.5494 0.6762 0.3738 0.061 Uiso 1 1 calc R
C20 C 0.5719(2) 0.84824(16) 0.36856(15) 0.0665(5) Uani 1 1 d .
H20 H 0.4671 0.8592 0.4060 0.080 Uiso 1 1 calc R
C21 C 0.6771(2) 0.94120(16) 0.33165(16) 0.0714(6) Uani 1 1 d .
H21 H 0.6430 1.0151 0.3438 0.086 Uiso 1 1 calc R
C22 C 0.8325(2) 0.92595(15) 0.27678(15) 0.0638(5) Uani 1 1 d .
H22 H 0.9026 0.9897 0.2507 0.077 Uiso 1 1 calc R
C23 C 0.8840(2) 0.81614(14) 0.26055(13) 0.0504(4) Uani 1 1 d .
H23 H 0.9899 0.8054 0.2253 0.061 Uiso 1 1 calc R
C24 C 0.68580(16) 0.39913(12) 0.32221(11) 0.0372(3) Uani 1 1 d .
C25 C 0.77164(16) 0.33264(13) 0.39572(11) 0.0391(4) Uani 1 1 d .
C26 C 0.79253(19) 0.37815(16) 0.47578(12) 0.0519(4) Uani 1 1 d .
H26 H 0.7607 0.4544 0.4816 0.062 Uiso 1 1 calc R
C27 C 0.8614(2) 0.3094(2) 0.54731(13) 0.0681(5) Uani 1 1 d .
H27 H 0.8770 0.3401 0.6005 0.082 Uiso 1 1 calc R
C28 C 0.9062(2) 0.1965(2) 0.53956(15) 0.0734(6) Uani 1 1 d .
H28 H 0.9518 0.1509 0.5878 0.088 Uiso 1 1 calc R
C29 C 0.8846(2) 0.15044(16) 0.46165(14) 0.0623(5) Uani 1 1 d .
H29 H 0.9139 0.0734 0.4574 0.075 Uiso 1 1 calc R
C30 C 0.81914(18) 0.21864(14) 0.38931(12) 0.0473(4) Uani 1 1 d .
H30 H 0.8067 0.1876 0.3354 0.057 Uiso 1 1 calc R
C31 C 0.51015(18) 0.36843(15) 0.35918(12) 0.0453(4) Uani 1 1 d .
C32 C 0.3194(2) 0.23086(18) 0.36974(16) 0.0701(5) Uani 1 1 d .
H32A H 0.2629 0.2955 0.3389 0.084 Uiso 1 1 calc R
H32B H 0.2698 0.2125 0.4449 0.084 Uiso 1 1 calc R
C33 C 0.3150(2) 0.12711(18) 0.3259(2) 0.0929(7) Uani 1 1 d .
H33A H 0.3853 0.1398 0.2557 0.139 Uiso 1 1 calc R
H33B H 0.2088 0.1149 0.3255 0.139 Uiso 1 1 calc R
H33C H 0.3480 0.0590 0.3681 0.139 Uiso 1 1 calc R

loop_
_atom_site_aniso_label
_atom_site_aniso_U_11
_atom_site_aniso_U_22
_atom_site_aniso_U_33
_atom_site_aniso_U_23
_atom_site_aniso_U_13
_atom_site_aniso_U_12
O1 0.0428(7) 0.0652(7) 0.0607(7) -0.0192(6) -0.0274(6) 0.0116(6)
O2 0.0468(7) 0.0548(7) 0.0769(8) -0.0280(6) -0.0268(6) 0.0075(6)
O3 0.0433(7) 0.0836(9) 0.0921(10) -0.0486(8) -0.0081(6) 0.0122(6)
O4 0.0366(6) 0.0521(7) 0.0651(7) -0.0174(6) -0.0132(5) -0.0047(5)
N1 0.0445(8) 0.0432(7) 0.0417(7) -0.0136(6) -0.0216(6) 0.0035(6)
C1 0.0416(9) 0.0320(8) 0.0404(8) -0.0062(6) -0.0153(7) 0.0004(6)
C2 0.0551(11) 0.0457(9) 0.0420(9) -0.0145(7) -0.0127(8) 0.0031(8)
C3 0.0461(10) 0.0471(10) 0.0551(10) -0.0124(8) -0.0048(8) 0.0059(8)
C4 0.0388(9) 0.0437(9) 0.0613(11) -0.0116(8) -0.0151(8) 0.0045(7)
C5 0.0410(9) 0.0403(9) 0.0496(9) -0.0103(7) -0.0186(7) 0.0033(7)
C6 0.0383(8) 0.0315(8) 0.0394(8) -0.0064(6) -0.0149(7) 0.0001(6)
C7 0.0361(8) 0.0379(8) 0.0415(8) -0.0132(7) -0.0172(7) 0.0050(6)
C8 0.0430(9) 0.0351(8) 0.0462(9) -0.0083(7) -0.0206(7) 0.0029(7)
C9 0.0618(11) 0.0478(9) 0.0444(9) -0.0117(7) -0.0297(8) 0.0028(8)
C10 0.0450(9) 0.0475(9) 0.0443(9) -0.0122(7) -0.0180(7) -0.0048(7)
C11 0.0971(15) 0.0499(11) 0.0674(12) -0.0093(9) -0.0457(11) -0.0095(10)
C12 0.133(2) 0.0474(12) 0.1070(18) -0.0091(12) -0.0673(16) -0.0102(12)
C13 0.133(2) 0.0597(14) 0.1106(19) -0.0339(14) -0.0575(17) -0.0067(13)
C14 0.0990(17) 0.0825(16) 0.0732(14) -0.0359(13) -0.0386(12) -0.0127(13)
C15 0.0659(12) 0.0659(12) 0.0527(11) -0.0184(9) -0.0274(9) -0.0045(9)
C16 0.0400(9) 0.0368(8) 0.0513(9) -0.0157(7) -0.0204(7) 0.0081(7)
C17 0.0441(9) 0.0417(9) 0.0413(9) -0.0122(7) -0.0161(7) 0.0034(7)
C18 0.0465(9) 0.0378(8) 0.0421(8) -0.0125(7) -0.0192(7) 0.0037(7)
C19 0.0495(10) 0.0472(10) 0.0571(10) -0.0178(8) -0.0118(8) -0.0003(8)
C20 0.0562(12) 0.0582(12) 0.0901(14) -0.0373(11) -0.0155(10) 0.0095(10)
C21 0.0696(14) 0.0473(11) 0.1122(17) -0.0366(11) -0.0371(12) 0.0126(10)
C22 0.0656(13) 0.0416(10) 0.0921(14) -0.0187(10) -0.0313(11) -0.0044(9)
C23 0.0480(10) 0.0478(10) 0.0610(11) -0.0177(8) -0.0199(8) -0.0001(8)
C24 0.0344(8) 0.0394(8) 0.0414(8) -0.0144(7) -0.0132(6) 0.0042(6)
C25 0.0341(8) 0.0456(9) 0.0376(8) -0.0107(7) -0.0095(6) 0.0005(7)
C26 0.0536(10) 0.0626(11) 0.0425(9) -0.0192(8) -0.0132(8) 0.0012(8)
C27 0.0696(13) 0.0988(16) 0.0442(10) -0.0189(11) -0.0256(9) -0.0043(12)
C28 0.0648(13) 0.0926(16) 0.0613(13) 0.0001(11) -0.0307(10) 0.0113(11)
C29 0.0602(12) 0.0590(11) 0.0622(12) -0.0015(9) -0.0207(9) 0.0129(9)
C30 0.0480(10) 0.0471(10) 0.0467(9) -0.0100(8) -0.0152(7) 0.0059(7)
C31 0.0393(9) 0.0541(10) 0.0465(9) -0.0183(8) -0.0139(7) 0.0044(8)
C32 0.0392(11) 0.0847(14) 0.0884(14) -0.0221(12) -0.0171(10) -0.0121(10)
C33 0.0597(13) 0.0679(14) 0.161(2) -0.0338(15) -0.0392(14) -0.0078(11)

loop_
_atom_type_symbol
_atom_type_description
_atom_type_scat_dispersion_real
_atom_type_scat_dispersion_imag
_atom_type_scat_source
C C 0.0033 0.0016 'International Tables Vol C Tables 4.2.6.8 and 6.1.1.4'
H H 0.0000 0.0000 'International Tables Vol C Tables 4.2.6.8 and 6.1.1.4'
N N 0.0061 0.0033 'International Tables Vol C Tables 4.2.6.8 and 6.1.1.4'
O O 0.0106 0.0060 'International Tables Vol C Tables 4.2.6.8 and 6.1.1.4'

loop_
_geom_angle_atom_site_label_1
_geom_angle_atom_site_label_2
_geom_angle_atom_site_label_3
_geom_angle
C31 O4 C32 114.83(13)
C8 N1 C1 110.97(11)
C8 N1 C9 123.06(12)
C1 N1 C9 125.41(12)
C2 C1 C6 122.32(14)
C2 C1 N1 127.46(13)
C6 C1 N1 110.22(13)
C1 C2 C3 118.08(14)
C1 C2 H2 121.0
C3 C2 H2 121.0
C4 C3 C2 120.61(15)
C4 C3 H3 119.7
C2 C3 H3 119.7
C3 C4 C5 120.76(15)
C3 C4 H4 119.6
C5 C4 H4 119.6
C6 C5 C4 119.54(14)
C6 C5 H5 120.2
C4 C5 H5 120.2
C5 C6 C1 118.64(14)
C5 C6 C7 134.62(13)
C1 C6 C7 106.73(12)
C6 C7 C8 104.81(11)
C6 C7 C24 126.62(12)
C8 C7 C24 117.30(12)
C6 C7 C16 129.90(12)
C8 C7 C16 113.97(12)
C24 C7 C16 59.15(9)
O1 C8 N1 126.48(13)
O1 C8 C7 126.34(13)
N1 C8 C7 107.18(12)
N1 C9 C10 115.07(12)
N1 C9 H9A 108.5
C10 C9 H9A 108.5
N1 C9 H9B 108.5
C10 C9 H9B 108.5
H9A C9 H9B 107.5
C11 C10 C15 118.09(15)
C11 C10 C9 123.89(13)
C15 C10 C9 117.97(15)
C10 C11 C12 121.05(16)
C10 C11 H11 119.5
C12 C11 H11 119.5
C13 C12 C11 120.1(2)
C13 C12 H12 119.9
C11 C12 H12 119.9
C12 C13 C14 119.55(18)
C12 C13 H13 120.2
C14 C13 H13 120.2
C13 C14 C15 120.82(17)
C13 C14 H14 119.6
C15 C14 H14 119.6
C10 C15 C14 120.33(17)
C10 C15 H15 119.8
C14 C15 H15 119.8
C17 C16 C24 125.24(13)
C17 C16 C7 124.43(13)
C24 C16 C7 59.89(9)
C17 C16 H16 112.5
C24 C16 H16 112.5
C7 C16 H16 112.5
O2 C17 C18 120.87(13)
O2 C17 C16 123.04(13)
C18 C17 C16 116.09(13)
C19 C18 C23 119.06(14)
C19 C18 C17 121.65(14)
C23 C18 C17 119.28(14)
C20 C19 C18 120.15(16)
C20 C19 H19 119.9
C18 C19 H19 119.9
C21 C20 C19 120.05(17)
C21 C20 H20 120.0
C19 C20 H20 120.0
C20 C21 C22 120.50(16)
C20 C21 H21 119.7
C22 C21 H21 119.7
C21 C22 C23 119.84(17)
C21 C22 H22 120.1
C23 C22 H22 120.1
C22 C23 C18 120.37(16)
C22 C23 H23 119.8
C18 C23 H23 119.8
C25 C24 C16 124.00(12)
C25 C24 C31 112.31(13)
C16 C24 C31 113.38(13)
C25 C24 C7 120.01(12)
C16 C24 C7 60.96(10)
C31 C24 C7 117.32(12)
C30 C25 C26 118.91(14)
C30 C25 C24 119.06(13)
C26 C25 C24 121.79(13)
C25 C26 C27 119.73(16)
C25 C26 H26 120.1
C27 C26 H26 120.1
C28 C27 C26 120.14(16)
C28 C27 H27 119.9
C26 C27 H27 119.9
C29 C28 C27 120.57(17)
C29 C28 H28 119.7
C27 C28 H28 119.7
C28 C29 C30 119.69(17)
C28 C29 H29 120.2
C30 C29 H29 120.2
C29 C30 C25 120.95(15)
C29 C30 H30 119.5
C25 C30 H30 119.5
O3 C31 O4 124.73(15)
O3 C31 C24 124.00(15)
O4 C31 C24 111.24(13)
O4 C32 C33 107.27(15)
O4 C32 H32A 110.3
C33 C32 H32A 110.3
O4 C32 H32B 110.3
C33 C32 H32B 110.3
H32A C32 H32B 108.5
C32 C33 H33A 109.5
C32 C33 H33B 109.5
H33A C33 H33B 109.5
C32 C33 H33C 109.5
H33A C33 H33C 109.5
H33B C33 H33C 109.5

loop_
_geom_bond_atom_site_label_1
_geom_bond_atom_site_label_2
_geom_bond_distance
O1 C8 1.2193(17)
O2 C17 1.2218(17)
O3 C31 1.1977(18)
O4 C31 1.3264(18)
O4 C32 1.4568(19)
N1 C8 1.3630(18)
N1 C1 1.4087(18)
N1 C9 1.4596(17)
C1 C2 1.372(2)
C1 C6 1.3958(18)
C2 C3 1.388(2)
C2 H2 0.9300
C3 C4 1.376(2)
C3 H3 0.9300
C4 C5 1.387(2)
C4 H4 0.9300
C5 C6 1.3823(19)
C5 H5 0.9300
C6 C7 1.4924(19)
C7 C8 1.5109(19)
C7 C24 1.519(2)
C7 C16 1.5349(19)
C9 C10 1.508(2)
C9 H9A 0.9700
C9 H9B 0.9700
C10 C11 1.379(2)
C10 C15 1.382(2)
C11 C12 1.384(2)
C11 H11 0.9300
C12 C13 1.363(3)
C12 H12 0.9300
C13 C14 1.363(3)
C13 H13 0.9300
C14 C15 1.383(2)
C14 H14 0.9300
C15 H15 0.9300
C16 C17 1.491(2)
C16 C24 1.507(2)
C16 H16 0.9800
C17 C18 1.487(2)
C18 C19 1.389(2)
C18 C23 1.390(2)
C19 C20 1.379(2)
C19 H19 0.9300
C20 C21 1.372(3)
C20 H20 0.9300
C21 C22 1.375(3)
C21 H21 0.9300
C22 C23 1.377(2)
C22 H22 0.9300
C23 H23 0.9300
C24 C25 1.498(2)
C24 C31 1.518(2)
C25 C30 1.384(2)
C25 C26 1.3857(19)
C26 C27 1.391(2)
C26 H26 0.9300
C27 C28 1.370(3)
C27 H27 0.9300
C28 C29 1.365(3)
C28 H28 0.9300
C29 C30 1.378(2)
C29 H29 0.9300
C30 H30 0.9300
C32 C33 1.474(3)
C32 H32A 0.9700
C32 H32B 0.9700
C33 H33A 0.9600
C33 H33B 0.9600
C33 H33C 0.9600

loop_
_geom_torsion_atom_site_label_1
_geom_torsion_atom_site_label_2
_geom_torsion_atom_site_label_3
_geom_torsion_atom_site_label_4
_geom_torsion
C8 N1 C1 C2 -178.51(14)
C9 N1 C1 C2 -6.9(2)
C8 N1 C1 C6 1.99(16)
C9 N1 C1 C6 173.57(12)
C6 C1 C2 C3 -1.1(2)
N1 C1 C2 C3 179.47(13)
C1 C2 C3 C4 1.1(2)
C2 C3 C4 C5 0.3(2)
C3 C4 C5 C6 -1.7(2)
C4 C5 C6 C1 1.7(2)
C4 C5 C6 C7 -179.53(15)
C2 C1 C6 C5 -0.3(2)
N1 C1 C6 C5 179.18(12)
C2 C1 C6 C7 -179.39(13)
N1 C1 C6 C7 0.13(15)
C5 C6 C7 C8 179.23(15)
C1 C6 C7 C8 -1.94(15)
C5 C6 C7 C24 -38.8(2)
C1 C6 C7 C24 140.03(13)
C5 C6 C7 C16 39.0(3)
C1 C6 C7 C16 -142.18(15)
C1 N1 C8 O1 175.96(15)
C9 N1 C8 O1 4.1(2)
C1 N1 C8 C7 -3.18(15)
C9 N1 C8 C7 -174.99(12)
C6 C7 C8 O1 -176.02(14)
C24 C7 C8 O1 37.8(2)
C16 C7 C8 O1 -28.5(2)
C6 C7 C8 N1 3.11(15)
C24 C7 C8 N1 -143.07(13)
C16 C7 C8 N1 150.63(13)
C8 N1 C9 C10 -118.05(16)
C1 N1 C9 C10 71.34(19)
N1 C9 C10 C11 4.0(2)
N1 C9 C10 C15 -173.42(14)
C15 C10 C11 C12 1.7(3)
C9 C10 C11 C12 -175.79(19)
C10 C11 C12 C13 -1.3(3)
C11 C12 C13 C14 0.0(4)
C12 C13 C14 C15 0.8(4)
C11 C10 C15 C14 -0.8(3)
C9 C10 C15 C14 176.77(16)
C13 C14 C15 C10 -0.4(3)
C6 C7 C16 C17 0.3(2)
C8 C7 C16 C17 -137.11(14)
C24 C7 C16 C17 114.28(16)
C6 C7 C16 C24 -113.97(17)
C8 C7 C16 C24 108.61(14)
C24 C16 C17 O2 50.8(2)
C7 C16 C17 O2 -24.1(2)
C24 C16 C17 C18 -130.22(15)
C7 C16 C17 C18 154.87(13)
O2 C17 C18 C19 -148.49(15)
C16 C17 C18 C19 32.5(2)
O2 C17 C18 C23 30.3(2)
C16 C17 C18 C23 -148.69(14)
C23 C18 C19 C20 -0.9(2)
C17 C18 C19 C20 177.88(14)
C18 C19 C20 C21 1.5(3)
C19 C20 C21 C22 -0.4(3)
C20 C21 C22 C23 -1.4(3)
C21 C22 C23 C18 2.0(3)
C19 C18 C23 C22 -0.9(2)
C17 C18 C23 C22 -179.67(14)
C17 C16 C24 C25 -4.6(2)
C7 C16 C24 C25 108.39(15)
C17 C16 C24 C31 137.63(14)
C7 C16 C24 C31 -109.38(13)
C17 C16 C24 C7 -112.99(16)
C6 C7 C24 C25 4.4(2)
C8 C7 C24 C25 142.34(13)
C16 C7 C24 C25 -114.70(15)
C6 C7 C24 C16 119.14(16)
C8 C7 C24 C16 -102.96(14)
C6 C7 C24 C31 -137.92(14)
C8 C7 C24 C31 -0.01(19)
C16 C7 C24 C31 102.95(14)
C16 C24 C25 C30 -135.57(15)
C31 C24 C25 C30 81.86(17)
C7 C24 C25 C30 -62.23(19)
C16 C24 C25 C26 50.2(2)
C31 C24 C25 C26 -92.39(17)
C7 C24 C25 C26 123.52(15)
C30 C25 C26 C27 0.5(2)
C24 C25 C26 C27 174.72(15)
C25 C26 C27 C28 -0.9(3)
C26 C27 C28 C29 0.3(3)
C27 C28 C29 C30 0.9(3)
C28 C29 C30 C25 -1.4(3)
C26 C25 C30 C29 0.7(2)
C24 C25 C30 C29 -173.70(14)
C32 O4 C31 O3 7.6(2)
C32 O4 C31 C24 -174.48(13)
C25 C24 C31 O3 104.02(18)
C16 C24 C31 O3 -42.7(2)
C7 C24 C31 O3 -110.85(18)
C25 C24 C31 O4 -73.94(15)
C16 C24 C31 O4 139.36(13)
C7 C24 C31 O4 71.19(17)
C31 O4 C32 C33 166.12(16)
